data_2215385
loop_
_publ_author_name
'G\"orls, Helmar'
'Johannes Notni'
'Anders, Ernst'

_publ_section_title
;
 (Phenylmethanethiolato)(1,5,9-triazacyclododecane)zinc(II) thiocyanate
;
_journal_coeditor_code BT2510
_journal_issue 10
_journal_name_full 'Acta Crystallographica Section E'
_journal_page_first m2556
_journal_page_last m2556
_journal_paper_doi 10.1107/S1600536807045096
_journal_volume 63
_journal_year 2007
_chemical_formula_iupac '[Zn (C7 H7 S) (C9 H21 N3 )]S C N'
_chemical_formula_moiety 'C16 H28 N3 S Zn, C N S'
_chemical_formula_sum 'C17 H28 N4 S2 Zn'
_chemical_formula_weight 417.92
_chemical_name_systematic
;
(Phenylmethanethiolato)(1,5,9-triazacyclododecane)zinc(II) thiocyanate
;
_space_group_IT_number 9
_symmetry_cell_setting monoclinic
_symmetry_space_group_name_Hall 'C -2yc'
_symmetry_space_group_name_H-M 'C 1 c 1'
_atom_sites_solution_hydrogens geom
_atom_sites_solution_primary direct
_atom_sites_solution_secondary difmap
_audit_creation_method 'SHELXL-97 and XP'
_cell_angle_alpha 90.00
_cell_angle_beta 117.777(2)
_cell_angle_gamma 90.00
_cell_formula_units_Z 4
_cell_length_a 15.6005(7)
_cell_length_b 8.8031(4)
_cell_length_c 16.2518(6)
_cell_measurement_temperature 183(2)
_cell_volume 1974.72(15)
_computing_cell_refinement 'DENZO  (Otwinowski   & Minor,  1997)'
_computing_data_collection 'COLLECT (Nonius, 1998)'
_computing_data_reduction 'DENZO  (Otwinowski  & Minor,  1997)'
_computing_molecular_graphics 'SHELXTL/PC (Siemens, 1990)'
_computing_publication_material 'SHELXL-97 (Sheldrick, 1997)'
_computing_structure_refinement 'SHELXL-97 (Sheldrick, 1997)'
_computing_structure_solution 'SHELXS-97 (Sheldrick, 1997)'
_diffrn_ambient_temperature 183(2)
_diffrn_measured_fraction_theta_full 0.996
_diffrn_measured_fraction_theta_max 0.996
_diffrn_measurement_device_type KappaCCD
_diffrn_measurement_method '\f and \w scan'
_diffrn_radiation_monochromator graphite
_diffrn_radiation_source 'fine-focus sealed tube'
_diffrn_radiation_type MoK\a
_diffrn_radiation_wavelength 0.71073
_diffrn_reflns_av_R_equivalents 0.0343
_diffrn_reflns_av_sigmaI/netI 0.0598
_diffrn_reflns_limit_h_max 20
_diffrn_reflns_limit_h_min -18
_diffrn_reflns_limit_k_max 11
_diffrn_reflns_limit_k_min -10
_diffrn_reflns_limit_l_max 19
_diffrn_reflns_limit_l_min -21
_diffrn_reflns_number 6436
_diffrn_reflns_theta_full 27.48
_diffrn_reflns_theta_max 27.48
_diffrn_reflns_theta_min 2.75
_exptl_absorpt_coefficient_mu 1.462
_exptl_absorpt_correction_type none
_exptl_crystal_colour colourless
_exptl_crystal_density_diffrn 1.406
_exptl_crystal_density_method 'not measured'
_exptl_crystal_description prism
_exptl_crystal_F_000 880
_exptl_crystal_size_max 0.04
_exptl_crystal_size_mid 0.04
_exptl_crystal_size_min 0.03
_refine_diff_density_max 0.334
_refine_diff_density_min -0.439
_refine_ls_abs_structure_details 'Flack (1983), 1885 Friedel pairs'
_refine_ls_abs_structure_Flack 0.020(14)
_refine_ls_extinction_method none
_refine_ls_goodness_of_fit_ref 1.008
_refine_ls_hydrogen_treatment mixed
_refine_ls_matrix_type full
_refine_ls_number_parameters 229
_refine_ls_number_reflns 4132
_refine_ls_number_restraints 2
_refine_ls_restrained_S_all 1.007
_refine_ls_R_factor_all 0.0471
_refine_ls_R_factor_gt 0.0356
_refine_ls_shift/su_max 0.005
_refine_ls_shift/su_mean 0.000
_refine_ls_structure_factor_coef Fsqd
_refine_ls_weighting_details 'calc w=1/[\s^2^(Fo^2^)+(0.0300P)^2^+0.6448P] where P=(Fo^2^+2Fc^2^)/3'
_refine_ls_weighting_scheme calc
_refine_ls_wR_factor_gt 0.0710
_refine_ls_wR_factor_ref 0.0766
_reflns_number_gt 3636
_reflns_number_total 4132
_reflns_threshold_expression I>2\s(I)
_cod_data_source_file bt2510.cif
_cod_data_source_block I
_cod_original_sg_symbol_Hall C-2yc
_cod_original_sg_symbol_H-M Cc
_cod_database_code 2215385
_cod_database_fobs_code 2215385

loop_
_symmetry_equiv_pos_as_xyz
'x, y, z'
'x, -y, z+1/2'
'x+1/2, y+1/2, z'
'x+1/2, -y+1/2, z+1/2'

loop_
_atom_site_type_symbol
_atom_site_label
_atom_site_fract_x
_atom_site_fract_y
_atom_site_fract_z
_atom_site_U_iso_or_equiv
_atom_site_adp_type
_atom_site_calc_flag
_atom_site_refinement_flags
_atom_site_occupancy
Zn Zn 0.19047(2) 0.28977(4) 0.83730(2) 0.02175(10) Uani d . 1
S S1 0.10003(7) 0.33403(10) 0.68420(6) 0.0312(2) Uani d . 1
N N1 0.1643(2) 0.0879(3) 0.8850(2) 0.0279(7) Uani d . 1
N N2 0.1642(2) 0.4447(3) 0.9167(2) 0.0294(7) Uani d . 1
N N3 0.3386(2) 0.2917(3) 0.8947(2) 0.0268(6) Uani d . 1
C C1 0.1251(3) 0.1120(4) 0.9516(2) 0.0317(8) Uani d . 1
H H1A 0.1793 0.1341 1.0140 0.038 Uiso calc R 1
H H1B 0.0930 0.0177 0.9562 0.038 Uiso calc R 1
C C2 0.0534(3) 0.2409(5) 0.9225(3) 0.0442(10) Uani d . 1
H H2A 0.0164 0.2422 0.8538 0.053 Uiso calc R 1
H H2B 0.0069 0.2217 0.9469 0.053 Uiso calc R 1
C C3 0.0981(4) 0.3935(5) 0.9550(3) 0.0514(12) Uani d . 1
H H3A 0.1352 0.3919 1.0237 0.062 Uiso calc R 1
H H3B 0.0456 0.4693 0.9377 0.062 Uiso calc R 1
C C4 0.2507(3) 0.5225(5) 0.9887(3) 0.0483(11) Uani d . 1
H H4A 0.2774 0.4614 1.0465 0.058 Uiso calc R 1
H H4B 0.2310 0.6222 1.0025 0.058 Uiso calc R 1
C C5 0.3288(3) 0.5468(5) 0.9605(3) 0.0447(10) Uani d . 1
H H5A 0.3723 0.6285 0.9996 0.054 Uiso calc R 1
H H5B 0.2984 0.5821 0.8952 0.054 Uiso calc R 1
C C6 0.3890(3) 0.4068(4) 0.9692(2) 0.0358(9) Uani d . 1
H H6A 0.4492 0.4387 0.9678 0.043 Uiso calc R 1
H H6B 0.4078 0.3587 1.0303 0.043 Uiso calc R 1
C C7 0.3846(3) 0.1394(4) 0.9263(2) 0.0329(8) Uani d . 1
H H7A 0.4552 0.1530 0.9654 0.039 Uiso calc R 1
H H7B 0.3746 0.0788 0.8712 0.039 Uiso calc R 1
C C8 0.3443(3) 0.0521(4) 0.9813(2) 0.0343(9) Uani d . 1
H H8A 0.3915 -0.0275 1.0181 0.041 Uiso calc R 1
H H8B 0.3380 0.1226 1.0257 0.041 Uiso calc R 1
C C9 0.2468(3) -0.0225(4) 0.9227(3) 0.0356(9) Uani d . 1
H H9A 0.2488 -0.0764 0.8701 0.043 Uiso calc R 1
H H9B 0.2351 -0.0990 0.9610 0.043 Uiso calc R 1
C C10 0.1668(3) 0.2321(4) 0.6338(2) 0.0316(8) Uani d . 1
H H10A 0.1272 0.2338 0.5653 0.038 Uiso calc R 1
H H10B 0.2270 0.2894 0.6491 0.038 Uiso calc R 1
C C11 0.1941(3) 0.0699(4) 0.6634(2) 0.0304(8) Uani d . 1
C C12 0.2855(3) 0.0175(5) 0.6836(2) 0.0454(11) Uani d . 1
H H12A 0.3323 0.0862 0.6833 0.054 Uiso calc R 1
C C13 0.3096(4) -0.1364(7) 0.7047(3) 0.0615(16) Uani d . 1
H H13A 0.3726 -0.1712 0.7186 0.074 Uiso calc R 1
C C14 0.2424(5) -0.2363(6) 0.7051(3) 0.0629(16) Uani d . 1
H H14A 0.2588 -0.3404 0.7188 0.076 Uiso calc R 1
C C15 0.1516(4) -0.1863(5) 0.6857(3) 0.0472(11) Uani d . 1
H H15A 0.1053 -0.2559 0.6862 0.057 Uiso calc R 1
C C16 0.1273(3) -0.0342(4) 0.6652(2) 0.0336(9) Uani d . 1
H H16A 0.0645 -0.0004 0.6523 0.040 Uiso calc R 1
S S1T -0.08174(7) -0.05941(12) 0.73994(7) 0.0424(3) Uani d . 1
C C1T -0.0051(3) -0.1944(4) 0.7955(3) 0.0338(9) Uani d . 1
N N1T 0.0514(3) -0.2856(5) 0.8386(4) 0.0685(13) Uani d . 1
H H1N2 0.132(3) 0.517(5) 0.875(3) 0.036(11) Uiso d . 1
H H1N1 0.121(3) 0.043(5) 0.843(3) 0.042(13) Uiso d . 1
H H1N3 0.347(3) 0.317(5) 0.851(3) 0.046(13) Uiso d . 1

loop_
_atom_site_aniso_label
_atom_site_aniso_U_11
_atom_site_aniso_U_22
_atom_site_aniso_U_33
_atom_site_aniso_U_12
_atom_site_aniso_U_13
_atom_site_aniso_U_23
Zn 0.02147(17) 0.02404(17) 0.01877(15) 0.0013(2) 0.00856(12) 0.00112(19)
S1 0.0325(5) 0.0335(5) 0.0197(4) 0.0069(4) 0.0056(3) 0.0045(4)
N1 0.0302(17) 0.0282(16) 0.0213(14) -0.0070(13) 0.0085(13) 0.0004(13)
N2 0.0345(17) 0.0281(16) 0.0270(14) 0.0100(14) 0.0155(13) 0.0022(13)
N3 0.0234(15) 0.0374(17) 0.0220(14) -0.0005(13) 0.0126(12) 0.0012(13)
C1 0.032(2) 0.037(2) 0.0276(17) -0.0069(16) 0.0153(16) 0.0040(16)
C2 0.027(2) 0.065(3) 0.049(2) 0.0055(19) 0.0239(19) 0.017(2)
C3 0.071(3) 0.045(2) 0.068(3) 0.025(2) 0.057(3) 0.015(2)
C4 0.044(3) 0.056(3) 0.040(2) 0.010(2) 0.0161(19) -0.015(2)
C5 0.042(2) 0.036(2) 0.044(2) -0.0128(19) 0.0099(18) -0.0110(18)
C6 0.0219(18) 0.042(2) 0.036(2) -0.0085(17) 0.0076(16) -0.0062(17)
C7 0.0274(19) 0.042(2) 0.0266(17) 0.0092(17) 0.0103(15) -0.0024(16)
C8 0.035(2) 0.0323(19) 0.0262(18) 0.0118(16) 0.0064(16) 0.0037(15)
C9 0.044(2) 0.0254(17) 0.0331(19) 0.0054(16) 0.0145(17) 0.0060(15)
C10 0.036(2) 0.039(2) 0.0193(16) -0.0017(17) 0.0120(15) -0.0016(15)
C11 0.035(2) 0.041(2) 0.0138(15) 0.0026(17) 0.0095(14) -0.0029(15)
C12 0.033(2) 0.073(3) 0.0224(18) 0.007(2) 0.0064(16) -0.008(2)
C13 0.054(3) 0.091(4) 0.022(2) 0.043(3) 0.003(2) -0.007(2)
C14 0.103(5) 0.055(3) 0.027(2) 0.037(3) 0.027(3) 0.009(2)
C15 0.075(3) 0.038(2) 0.033(2) 0.009(2) 0.029(2) 0.0042(18)
C16 0.042(2) 0.037(2) 0.0252(17) 0.0004(17) 0.0182(16) -0.0029(15)
S1T 0.0311(5) 0.0466(6) 0.0440(5) 0.0053(5) 0.0127(4) 0.0154(5)
C1T 0.031(2) 0.0298(19) 0.048(2) -0.0014(17) 0.0250(19) 0.0028(17)
N1T 0.061(3) 0.054(3) 0.099(3) 0.019(2) 0.045(3) 0.030(2)

loop_
_atom_type_symbol
_atom_type_description
_atom_type_scat_dispersion_real
_atom_type_scat_dispersion_imag
_atom_type_scat_source
C C 0.0033 0.0016 'International Tables Vol C Tables 4.2.6.8 and 6.1.1.4'
H H 0.0000 0.0000 'International Tables Vol C Tables 4.2.6.8 and 6.1.1.4'
N N 0.0061 0.0033 'International Tables Vol C Tables 4.2.6.8 and 6.1.1.4'
S S 0.1246 0.1234 'International Tables Vol C Tables 4.2.6.8 and 6.1.1.4'
Zn Zn 0.2839 1.4301 'International Tables Vol C Tables 4.2.6.8 and 6.1.1.4'

loop_
_geom_angle_atom_site_label_1
_geom_angle_atom_site_label_2
_geom_angle_atom_site_label_3
_geom_angle
N2 Zn N3 102.86(12)
N2 Zn N1 101.86(13)
N3 Zn N1 102.44(12)
N2 Zn S1 112.04(9)
N3 Zn S1 119.65(9)
N1 Zn S1 115.75(9)
C10 S1 Zn 102.43(12)
C1 N1 C9 111.2(3)
C1 N1 Zn 111.9(2)
C9 N1 Zn 115.6(2)
C1 N1 H1N1 104(3)
C9 N1 H1N1 104(3)
Zn N1 H1N1 109(3)
C4 N2 C3 111.2(3)
C4 N2 Zn 115.5(2)
C3 N2 Zn 116.1(2)
C4 N2 H1N2 105(3)
C3 N2 H1N2 106(3)
Zn N2 H1N2 101(3)
C6 N3 C7 110.1(3)
C6 N3 Zn 115.5(2)
C7 N3 Zn 114.1(2)
C6 N3 H1N3 106(3)
C7 N3 H1N3 107(3)
Zn N3 H1N3 103(3)
N1 C1 C2 112.1(3)
N1 C1 H1A 109.2
C2 C1 H1A 109.2
N1 C1 H1B 109.2
C2 C1 H1B 109.2
H1A C1 H1B 107.9
C3 C2 C1 114.3(4)
C3 C2 H2A 108.7
C1 C2 H2A 108.7
C3 C2 H2B 108.7
C1 C2 H2B 108.7
H2A C2 H2B 107.6
C2 C3 N2 114.9(3)
C2 C3 H3A 108.5
N2 C3 H3A 108.5
C2 C3 H3B 108.5
N2 C3 H3B 108.5
H3A C3 H3B 107.5
N2 C4 C5 113.3(3)
N2 C4 H4A 108.9
C5 C4 H4A 108.9
N2 C4 H4B 108.9
C5 C4 H4B 108.9
H4A C4 H4B 107.7
C4 C5 C6 114.3(4)
C4 C5 H5A 108.7
C6 C5 H5A 108.7
C4 C5 H5B 108.7
C6 C5 H5B 108.7
H5A C5 H5B 107.6
N3 C6 C5 114.1(3)
N3 C6 H6A 108.7
C5 C6 H6A 108.7
N3 C6 H6B 108.7
C5 C6 H6B 108.7
H6A C6 H6B 107.6
N3 C7 C8 113.1(3)
N3 C7 H7A 109.0
C8 C7 H7A 109.0
N3 C7 H7B 109.0
C8 C7 H7B 109.0
H7A C7 H7B 107.8
C9 C8 C7 114.7(3)
C9 C8 H8A 108.6
C7 C8 H8A 108.6
C9 C8 H8B 108.6
C7 C8 H8B 108.6
H8A C8 H8B 107.6
N1 C9 C8 113.3(3)
N1 C9 H9A 108.9
C8 C9 H9A 108.9
N1 C9 H9B 108.9
C8 C9 H9B 108.9
H9A C9 H9B 107.7
C11 C10 S1 117.3(3)
C11 C10 H10A 108.0
S1 C10 H10A 108.0
C11 C10 H10B 108.0
S1 C10 H10B 108.0
H10A C10 H10B 107.2
C12 C11 C16 118.1(4)
C12 C11 C10 120.0(4)
C16 C11 C10 121.7(3)
C11 C12 C13 120.6(5)
C11 C12 H12A 119.7
C13 C12 H12A 119.7
C14 C13 C12 120.0(5)
C14 C13 H13A 120.0
C12 C13 H13A 120.0
C13 C14 C15 120.2(5)
C13 C14 H14A 119.9
C15 C14 H14A 119.9
C14 C15 C16 120.0(5)
C14 C15 H15A 120.0
C16 C15 H15A 120.0
C15 C16 C11 121.0(4)
C15 C16 H16A 119.5
C11 C16 H16A 119.5
N1T C1T S1T 176.7(4)

loop_
_geom_bond_atom_site_label_1
_geom_bond_atom_site_label_2
_geom_bond_distance
Zn N2 2.046(3)
Zn N3 2.050(3)
Zn N1 2.054(3)
Zn S1 2.2497(8)
S1 C10 1.831(4)
N1 C1 1.487(5)
N1 C9 1.497(5)
N1 H1N1 0.81(4)
N2 C4 1.479(5)
N2 C3 1.501(5)
N2 H1N2 0.89(4)
N3 C6 1.491(5)
N3 C7 1.493(5)
N3 H1N3 0.81(4)
C1 C2 1.506(6)
C1 H1A 0.9900
C1 H1B 0.9900
C2 C3 1.492(7)
C2 H2A 0.9900
C2 H2B 0.9900
C3 H3A 0.9900
C3 H3B 0.9900
C4 C5 1.502(6)
C4 H4A 0.9900
C4 H4B 0.9900
C5 C6 1.516(6)
C5 H5A 0.9900
C5 H5B 0.9900
C6 H6A 0.9900
C6 H6B 0.9900
C7 C8 1.520(5)
C7 H7A 0.9900
C7 H7B 0.9900
C8 C9 1.517(5)
C8 H8A 0.9900
C8 H8B 0.9900
C9 H9A 0.9900
C9 H9B 0.9900
C10 C11 1.504(5)
C10 H10A 0.9900
C10 H10B 0.9900
C11 C12 1.384(5)
C11 C16 1.398(5)
C12 C13 1.405(7)
C12 H12A 0.9500
C13 C14 1.371(8)
C13 H13A 0.9500
C14 C15 1.372(8)
C14 H14A 0.9500
C15 C16 1.390(5)
C15 H15A 0.9500
C16 H16A 0.9500
S1T C1T 1.628(4)
C1T N1T 1.156(5)

loop_
_geom_hbond_atom_site_label_D
_geom_hbond_atom_site_label_H
_geom_hbond_atom_site_label_A
_geom_hbond_site_symmetry_A
_geom_hbond_distance_DH
_geom_hbond_distance_HA
_geom_hbond_distance_DA
_geom_hbond_angle_DHA
_geom_hbond_publ_flag
N2 H1N2 N1T 1_565 0.89(4) 2.06(5) 2.875(6) 150.00 yes
N3 H1N3 S1T 3_555 0.81(5) 2.75(5) 3.536(3) 165.00 yes
